data_4130109
loop_
_publ_author_name
'Kisu, Haruki'
'Sakaino, Hirotoshi'
'Ito, Fumihiro'
'Yamashita, Makoto'
'Nozaki, Kyoko'

_publ_section_title
;
 A Qualitative Analysis of a &quot;Bora-Brook Rearrangement&quot;: The
 Ambident Reactivity of Boryl-Substituted Alkoxide Including the
 Carbon-to-Oxygen Migration of a Boryl Group.
;
_journal_issue 10
_journal_name_full 'Journal of the American Chemical Society'
_journal_page_first 3548
_journal_page_last 3552
_journal_paper_doi 10.1021/jacs.6b00283
_journal_volume 138
_journal_year 2016
_chemical_formula_moiety 'C36 H49 B N2 O'
_chemical_formula_sum 'C36 H49 B N2 O'
_chemical_formula_weight 536.58
_space_group_crystal_system monoclinic
_space_group_IT_number 13
_space_group_name_Hall '-P 2ya'
_space_group_name_H-M_alt 'P 1 2/a 1'
_atom_sites_solution_hydrogens geom
_audit_creation_method SHELXL-2014
_cell_angle_alpha 90
_cell_angle_beta 93.473(5)
_cell_angle_gamma 90
_cell_formula_units_Z 4
_cell_length_a 15.408(3)
_cell_length_b 11.140(2)
_cell_length_c 18.912(4)
_cell_measurement_reflns_used 6206
_cell_measurement_temperature 93.1500
_cell_measurement_theta_max 28.1605
_cell_measurement_theta_min 1.0787
_cell_volume 3240.2(11)
_computing_cell_refinement 'RIGAKU CrystalClear'
_computing_data_collection 'RIGAKU CrystalClear'
_computing_data_reduction 'RIGAKU CrystalClear'
_computing_molecular_graphics 'Yadokari-XG 2009(Wakita Nemoto et al.)'
_computing_publication_material 'Yadokari-XG 2009(Wakita,Nemoto et al.)'
_computing_structure_refinement 'SHELXL-2014 (Sheldrick, 2014)'
_computing_structure_solution SIR-2004
_diffrn_ambient_temperature 93(2)
_diffrn_detector_area_resol_mean 28.5714
_diffrn_measured_fraction_theta_full 0.979
_diffrn_measured_fraction_theta_max 0.867
_diffrn_measurement_device_type 'Rigaku VariMax Saturn'
_diffrn_measurement_method 'omega scans'
_diffrn_radiation_monochromator Confocal
_diffrn_radiation_source 'rotating-anode X-ray tube'
_diffrn_radiation_type MoK\a
_diffrn_radiation_wavelength 0.71075
_diffrn_reflns_av_R_equivalents 0.0686
_diffrn_reflns_av_unetI/netI 0.1111
_diffrn_reflns_Laue_measured_fraction_full 0.979
_diffrn_reflns_Laue_measured_fraction_max 0.867
_diffrn_reflns_limit_h_max 15
_diffrn_reflns_limit_h_min -19
_diffrn_reflns_limit_k_max 14
_diffrn_reflns_limit_k_min -10
_diffrn_reflns_limit_l_max 24
_diffrn_reflns_limit_l_min -23
_diffrn_reflns_number 12936
_diffrn_reflns_point_group_measured_fraction_full 0.979
_diffrn_reflns_point_group_measured_fraction_max 0.867
_diffrn_reflns_theta_full 25.242
_diffrn_reflns_theta_max 27.504
_diffrn_reflns_theta_min 3.068
_exptl_absorpt_coefficient_mu 0.065
_exptl_absorpt_correction_T_max 1.0000
_exptl_absorpt_correction_T_min 0.7028
_exptl_absorpt_correction_type multi-scan
_exptl_absorpt_process_details 'Jacobson, R. (1998) Private communication'
_exptl_crystal_colour Colorless
_exptl_crystal_density_diffrn 1.100
_exptl_crystal_description Prism
_exptl_crystal_F_000 1168
_exptl_crystal_size_max 0.200
_exptl_crystal_size_mid 0.200
_exptl_crystal_size_min 0.100
_refine_diff_density_max 0.208
_refine_diff_density_min -0.257
_refine_diff_density_rms 0.052
_refine_ls_extinction_method none
_refine_ls_goodness_of_fit_ref 1.095
_refine_ls_hydrogen_treatment constr
_refine_ls_matrix_type full
_refine_ls_number_parameters 369
_refine_ls_number_reflns 6460
_refine_ls_number_restraints 0
_refine_ls_restrained_S_all 1.095
_refine_ls_R_factor_all 0.1710
_refine_ls_R_factor_gt 0.0954
_refine_ls_shift/su_max 0.000
_refine_ls_shift/su_mean 0.000
_refine_ls_structure_factor_coef Fsqd
_refine_ls_weighting_details 'w=1/[\s^2^(Fo^2^)+(0.0993P)^2^+0.2279P] where P=(Fo^2^+2Fc^2^)/3'
_refine_ls_weighting_scheme calc
_refine_ls_wR_factor_gt 0.2129
_refine_ls_wR_factor_ref 0.2619
_reflns_Friedel_coverage 0.000
_reflns_number_gt 3362
_reflns_number_total 6460
_reflns_threshold_expression 'I > 2\s(I)'
_cod_data_source_file ja6b00283_si_002.cif
_cod_data_source_block 13a
_cod_depositor_comments
;
The following automatic conversions were performed:

data item '_exptl_absorpt_correction_type' value 'Multi-scan' was
changed to 'multi-scan' in accordance with the
/home/saulius/struct/COD-crude-data/automatic-downloads/DataCite-retrospective/ACS/depositions/lib/dictionaries/cif_core.dic
dictionary named 'cif_core.dic' version 2.4.2 last updated on
2011-04-26.

data item '_space_group_crystal_system' value 'Monoclinic' was
changed to 'monoclinic' in accordance with the
/home/saulius/struct/COD-crude-data/automatic-downloads/DataCite-retrospective/ACS/depositions/lib/dictionaries/cif_core.dic
dictionary named 'cif_core.dic' version 2.4.2 last updated on
2011-04-26.

Automatic conversion script
Id: cif_fix_values 6909 2019-04-08 15:41:33Z antanas 
;
_cod_original_cell_volume 3240.4(11)
_cod_database_code 4130109
_shelx_space_group_comment
;
The symmetry employed for this shelxl refinement is uniquely defined
by the following loop, which should always be used as a source of
symmetry information in preference to the above space-group names.
They are only intended as comments.
;
_shelx_estimated_absorpt_t_min 0.987
_shelx_estimated_absorpt_t_max 0.994
_shelxl_version_number 2014-3

loop_
_space_group_symop_operation_xyz
'x, y, z'
'-x+1/2, y, -z'
'-x, -y, -z'
'x-1/2, -y, z'

loop_
_atom_site_label
_atom_site_type_symbol
_atom_site_fract_x
_atom_site_fract_y
_atom_site_fract_z
_atom_site_U_iso_or_equiv
_atom_site_adp_type
_atom_site_occupancy
_atom_site_site_symmetry_order
_atom_site_calc_flag
_atom_site_refinement_flags_posn
_atom_site_refinement_flags_adp
O1 O -0.04396(14) 0.6418(2) 0.25682(13) 0.0434(6) Uani 1 1 d . .
B1 B 0.0315(2) 0.6093(3) 0.22687(19) 0.0310(8) Uani 1 1 d . .
N1 N 0.10662(17) 0.6795(2) 0.21635(14) 0.0357(7) Uani 1 1 d . .
C1 C 0.1693(2) 0.6066(3) 0.1791(2) 0.0480(10) Uani 1 1 d . .
H1 H 0.2275 0.6097 0.2042 0.058 Uiso 1 1 calc R U
H1A H 0.1740 0.6360 0.1301 0.058 Uiso 1 1 calc R U
C2 C 0.1333(2) 0.4792(3) 0.1789(2) 0.0455(9) Uani 1 1 d . .
H2 H 0.1336 0.4434 0.1310 0.055 Uiso 1 1 calc R U
H2A H 0.1681 0.4277 0.2126 0.055 Uiso 1 1 calc R U
N2 N 0.04433(17) 0.4922(2) 0.20088(14) 0.0353(7) Uani 1 1 d . .
C3 C 0.1353(2) 0.7916(3) 0.24667(19) 0.0413(9) Uani 1 1 d . .
C4 C 0.1645(3) 0.7963(4) 0.3185(2) 0.0658(13) Uani 1 1 d . .
C5 C 0.1979(3) 0.9028(5) 0.3454(2) 0.0818(17) Uani 1 1 d . .
H5 H 0.2195 0.9063 0.3935 0.098 Uiso 1 1 calc R U
C6 C 0.2004(3) 1.0040(4) 0.3041(2) 0.0713(14) Uani 1 1 d . .
H6 H 0.2244 1.0763 0.3234 0.086 Uiso 1 1 calc R U
C7 C 0.1681(2) 1.0005(3) 0.2341(2) 0.0549(11) Uani 1 1 d . .
H7 H 0.1687 1.0713 0.2063 0.066 Uiso 1 1 calc R U
C8 C 0.1346(2) 0.8947(3) 0.20395(19) 0.0422(9) Uani 1 1 d . .
C9 C 0.1604(4) 0.6884(6) 0.3664(2) 0.104(2) Uani 1 1 d . .
H9 H 0.1201 0.6291 0.3421 0.125 Uiso 1 1 calc R U
C10 C 0.2497(5) 0.6283(5) 0.3771(3) 0.112(2) Uani 1 1 d . .
H10 H 0.2715 0.6086 0.3310 0.168 Uiso 1 1 calc R U
H10A H 0.2443 0.5546 0.4048 0.168 Uiso 1 1 calc R U
H10B H 0.2903 0.6832 0.4026 0.168 Uiso 1 1 calc R U
C11 C 0.1259(3) 0.7153(7) 0.4380(3) 0.133(3) Uani 1 1 d . .
H11 H 0.1672 0.7668 0.4652 0.200 Uiso 1 1 calc R U
H11A H 0.1183 0.6400 0.4637 0.200 Uiso 1 1 calc R U
H11B H 0.0698 0.7565 0.4314 0.200 Uiso 1 1 calc R U
C12 C 0.0981(2) 0.8937(3) 0.1278(2) 0.0451(9) Uani 1 1 d . .
H12 H 0.0699 0.8139 0.1187 0.054 Uiso 1 1 calc R U
C13 C 0.1689(3) 0.9081(4) 0.0753(2) 0.0628(11) Uani 1 1 d . .
H13 H 0.1989 0.9847 0.0839 0.094 Uiso 1 1 calc R U
H13A H 0.1425 0.9066 0.0269 0.094 Uiso 1 1 calc R U
H13B H 0.2107 0.8421 0.0816 0.094 Uiso 1 1 calc R U
C14 C 0.0284(4) 0.9903(4) 0.1140(3) 0.0853(16) Uani 1 1 d . .
H14 H -0.0160 0.9824 0.1487 0.128 Uiso 1 1 calc R U
H14A H 0.0014 0.9805 0.0661 0.128 Uiso 1 1 calc R U
H14B H 0.0553 1.0699 0.1184 0.128 Uiso 1 1 calc R U
C15 C -0.0095(2) 0.3884(3) 0.20924(18) 0.0369(8) Uani 1 1 d . .
C16 C -0.0565(2) 0.3399(3) 0.15043(18) 0.0381(8) Uani 1 1 d . .
C17 C -0.1090(2) 0.2399(3) 0.1599(2) 0.0414(8) Uani 1 1 d . .
H17 H -0.1406 0.2054 0.1203 0.050 Uiso 1 1 calc R U
C18 C -0.1154(2) 0.1907(3) 0.2263(2) 0.0462(9) Uani 1 1 d . .
H18 H -0.1528 0.1243 0.2325 0.055 Uiso 1 1 calc R U
C19 C -0.0673(3) 0.2380(3) 0.2838(2) 0.0552(11) Uani 1 1 d . .
H19 H -0.0710 0.2021 0.3291 0.066 Uiso 1 1 calc R U
C20 C -0.0137(3) 0.3366(3) 0.27674(19) 0.0451(9) Uani 1 1 d . .
C21 C -0.0515(2) 0.3930(3) 0.07678(18) 0.0405(8) Uani 1 1 d . .
H21 H -0.0207 0.4718 0.0819 0.049 Uiso 1 1 calc R U
C22 C 0.0022(3) 0.3116(3) 0.0308(2) 0.0532(10) Uani 1 1 d . .
H22 H 0.0611 0.3029 0.0530 0.080 Uiso 1 1 calc R U
H22A H 0.0054 0.3474 -0.0163 0.080 Uiso 1 1 calc R U
H22B H -0.0254 0.2325 0.0264 0.080 Uiso 1 1 calc R U
C23 C -0.1417(3) 0.4166(4) 0.0397(2) 0.0573(10) Uani 1 1 d . .
H23 H -0.1702 0.3399 0.0280 0.086 Uiso 1 1 calc R U
H23A H -0.1350 0.4624 -0.0038 0.086 Uiso 1 1 calc R U
H23B H -0.1773 0.4625 0.0714 0.086 Uiso 1 1 calc R U
C24 C 0.0417(3) 0.3826(3) 0.3406(2) 0.0667(13) Uani 1 1 d . .
H24 H 0.0644 0.4634 0.3278 0.080 Uiso 1 1 calc R U
C25 C 0.1194(3) 0.3018(5) 0.3563(2) 0.0801(15) Uani 1 1 d . .
H25 H 0.1572 0.3371 0.3943 0.120 Uiso 1 1 calc R U
H25A H 0.1518 0.2933 0.3136 0.120 Uiso 1 1 calc R U
H25B H 0.0994 0.2227 0.3711 0.120 Uiso 1 1 calc R U
C26 C -0.0070(4) 0.3978(5) 0.4068(2) 0.0976(19) Uani 1 1 d . .
H26 H -0.0242 0.3188 0.4240 0.146 Uiso 1 1 calc R U
H26A H -0.0590 0.4467 0.3962 0.146 Uiso 1 1 calc R U
H26B H 0.0306 0.4376 0.4433 0.146 Uiso 1 1 calc R U
C27 C -0.0743(2) 0.7637(3) 0.2565(2) 0.0428(9) Uani 1 1 d . .
H27 H -0.0310 0.8160 0.2339 0.051 Uiso 1 1 calc R U
C28 C -0.0851(2) 0.8066(3) 0.33116(19) 0.0432(9) Uani 1 1 d . .
C29 C -0.1271(2) 0.7361(3) 0.3788(2) 0.0484(9) Uani 1 1 d . .
H29 H -0.1458 0.6575 0.3658 0.058 Uiso 1 1 calc R U
C30 C -0.1420(3) 0.7806(4) 0.4461(2) 0.0617(12) Uani 1 1 d . .
H30 H -0.1707 0.7323 0.4789 0.074 Uiso 1 1 calc R U
C31 C -0.1150(4) 0.8942(4) 0.4647(2) 0.0759(15) Uani 1 1 d . .
H31 H -0.1257 0.9254 0.5102 0.091 Uiso 1 1 calc R U
C32 C -0.0726(4) 0.9624(4) 0.4177(2) 0.0776(14) Uani 1 1 d . .
H32 H -0.0533 1.0407 0.4309 0.093 Uiso 1 1 calc R U
C33 C -0.0575(3) 0.9192(4) 0.3512(2) 0.0600(11) Uani 1 1 d . .
H33 H -0.0278 0.9677 0.3191 0.072 Uiso 1 1 calc R U
C34 C -0.1610(2) 0.7677(4) 0.2118(2) 0.0603(11) Uani 1 1 d . .
H34 H -0.2038 0.7164 0.2345 0.072 Uiso 1 1 calc R U
H34A H -0.1834 0.8510 0.2113 0.072 Uiso 1 1 calc R U
C35 C -0.1538(3) 0.7267(6) 0.1373(3) 0.099(2) Uani 1 1 d . .
H35 H -0.1308 0.6487 0.1308 0.118 Uiso 1 1 calc R U
C36 C -0.1753(4) 0.7860(9) 0.0819(3) 0.179(4) Uani 1 1 d . .
H36 H -0.1986 0.8645 0.0857 0.215 Uiso 1 1 calc R U
H36A H -0.1682 0.7520 0.0366 0.215 Uiso 1 1 calc R U

loop_
_atom_site_aniso_label
_atom_site_aniso_U_11
_atom_site_aniso_U_22
_atom_site_aniso_U_33
_atom_site_aniso_U_23
_atom_site_aniso_U_13
_atom_site_aniso_U_12
O1 0.0400(13) 0.0407(13) 0.0499(16) -0.0035(12) 0.0057(12) 0.0065(11)
B1 0.0334(18) 0.035(2) 0.0241(19) 0.0019(16) -0.0014(15) 0.0002(17)
N1 0.0372(14) 0.0375(15) 0.0318(16) -0.0003(12) -0.0017(12) -0.0037(13)
C1 0.046(2) 0.059(2) 0.040(2) -0.0095(18) 0.0104(17) -0.0049(19)
C2 0.0452(19) 0.046(2) 0.047(2) 0.0078(18) 0.0144(18) 0.0121(18)
N2 0.0371(14) 0.0348(15) 0.0343(16) -0.0018(13) 0.0051(12) -0.0002(13)
C3 0.0464(19) 0.045(2) 0.033(2) -0.0031(17) 0.0024(16) -0.0119(17)
C4 0.079(3) 0.088(3) 0.030(2) 0.000(2) 0.002(2) -0.049(3)
C5 0.102(4) 0.115(4) 0.031(2) -0.019(3) 0.020(2) -0.069(3)
C6 0.077(3) 0.082(3) 0.058(3) -0.033(3) 0.027(3) -0.043(3)
C7 0.059(2) 0.046(2) 0.062(3) -0.011(2) 0.022(2) -0.0136(19)
C8 0.0456(19) 0.0388(19) 0.042(2) -0.0066(17) 0.0034(17) -0.0037(17)
C9 0.139(5) 0.133(5) 0.036(3) 0.028(3) -0.031(3) -0.098(5)
C10 0.221(8) 0.075(3) 0.042(3) 0.004(3) 0.015(4) -0.041(4)
C11 0.068(3) 0.267(9) 0.062(4) 0.077(5) -0.011(3) -0.039(4)
C12 0.054(2) 0.0382(19) 0.043(2) 0.0085(17) 0.0012(18) 0.0006(17)
C13 0.065(3) 0.076(3) 0.048(3) -0.005(2) 0.012(2) -0.014(2)
C14 0.109(4) 0.087(3) 0.060(3) 0.020(3) 0.004(3) 0.045(3)
C15 0.0445(18) 0.0307(17) 0.036(2) 0.0002(15) 0.0035(16) 0.0064(16)
C16 0.0426(18) 0.0340(18) 0.038(2) 0.0009(16) 0.0028(16) 0.0003(16)
C17 0.0479(19) 0.0347(18) 0.042(2) -0.0027(17) 0.0038(17) 0.0016(17)
C18 0.054(2) 0.0363(19) 0.049(2) 0.0037(18) 0.0128(19) -0.0022(18)
C19 0.087(3) 0.040(2) 0.039(2) 0.0044(18) 0.013(2) -0.002(2)
C20 0.068(2) 0.0340(19) 0.034(2) 0.0015(16) 0.0038(18) 0.0022(18)
C21 0.052(2) 0.0364(18) 0.033(2) 0.0000(16) 0.0001(16) -0.0071(17)
C22 0.078(3) 0.048(2) 0.034(2) 0.0008(18) 0.009(2) -0.007(2)
C23 0.061(2) 0.061(2) 0.048(2) 0.008(2) -0.0158(19) -0.006(2)
C24 0.126(4) 0.041(2) 0.031(2) 0.0058(18) -0.016(2) -0.015(2)
C25 0.068(3) 0.130(4) 0.042(3) 0.008(3) -0.001(2) -0.006(3)
C26 0.140(5) 0.102(4) 0.047(3) -0.021(3) -0.024(3) 0.060(4)
C27 0.0423(18) 0.043(2) 0.043(2) -0.0033(17) 0.0005(16) 0.0093(17)
C28 0.047(2) 0.045(2) 0.037(2) 0.0011(17) 0.0040(17) 0.0093(18)
C29 0.048(2) 0.048(2) 0.049(2) 0.0051(19) -0.0008(18) 0.0067(18)
C30 0.071(3) 0.072(3) 0.044(3) 0.015(2) 0.014(2) 0.011(2)
C31 0.125(4) 0.070(3) 0.034(2) -0.003(2) 0.013(3) 0.025(3)
C32 0.131(4) 0.049(2) 0.052(3) 0.000(2) 0.006(3) 0.005(3)
C33 0.090(3) 0.050(2) 0.041(2) -0.0011(19) 0.006(2) 0.002(2)
C34 0.047(2) 0.082(3) 0.052(3) -0.019(2) -0.0052(19) 0.028(2)
C35 0.070(3) 0.161(5) 0.062(3) -0.045(3) -0.019(3) 0.065(3)
C36 0.146(6) 0.337(11) 0.050(4) -0.032(5) -0.020(4) 0.175(7)

loop_
_atom_type_symbol
_atom_type_description
_atom_type_scat_dispersion_real
_atom_type_scat_dispersion_imag
_atom_type_scat_source
C C 0.0033 0.0016 'International Tables Vol C Tables 4.2.6.8 and 6.1.1.4'
H H 0.0000 0.0000 'International Tables Vol C Tables 4.2.6.8 and 6.1.1.4'
B B 0.0013 0.0007 'International Tables Vol C Tables 4.2.6.8 and 6.1.1.4'
N N 0.0061 0.0033 'International Tables Vol C Tables 4.2.6.8 and 6.1.1.4'
O O 0.0106 0.0060 'International Tables Vol C Tables 4.2.6.8 and 6.1.1.4'

loop_
_geom_angle_atom_site_label_1
_geom_angle_atom_site_label_2
_geom_angle_atom_site_label_3
_geom_angle
B1 O1 C27 122.1(3)
O1 B1 N2 121.9(3)
O1 B1 N1 129.1(3)
N2 B1 N1 109.1(3)
B1 N1 C3 131.1(3)
B1 N1 C1 109.1(3)
C3 N1 C1 118.5(3)
N1 C1 C2 105.4(3)
N2 C2 C1 104.7(3)
B1 N2 C15 127.7(3)
B1 N2 C2 110.1(3)
C15 N2 C2 120.5(2)
C8 C3 C4 121.1(3)
C8 C3 N1 119.5(3)
C4 C3 N1 119.5(3)
C5 C4 C3 118.6(4)
C5 C4 C9 119.5(4)
C3 C4 C9 121.8(4)
C6 C5 C4 121.3(4)
C5 C6 C7 119.9(4)
C6 C7 C8 121.2(4)
C7 C8 C3 117.8(4)
C7 C8 C12 120.2(3)
C3 C8 C12 122.0(3)
C4 C9 C11 114.1(6)
C4 C9 C10 111.0(4)
C11 C9 C10 109.2(4)
C8 C12 C13 112.2(3)
C8 C12 C14 111.9(3)
C13 C12 C14 109.7(3)
C16 C15 C20 120.9(3)
C16 C15 N2 119.9(3)
C20 C15 N2 119.2(3)
C17 C16 C15 118.9(3)
C17 C16 C21 119.4(3)
C15 C16 C21 121.7(3)
C18 C17 C16 120.6(3)
C17 C18 C19 120.0(3)
C18 C19 C20 121.4(4)
C19 C20 C15 118.2(3)
C19 C20 C24 119.9(3)
C15 C20 C24 121.8(3)
C16 C21 C22 110.4(3)
C16 C21 C23 112.9(3)
C22 C21 C23 110.2(3)
C26 C24 C25 109.3(3)
C26 C24 C20 114.4(4)
C25 C24 C20 110.7(3)
O1 C27 C28 110.4(3)
O1 C27 C34 107.5(3)
C28 C27 C34 111.3(3)
C33 C28 C29 119.2(4)
C33 C28 C27 119.9(3)
C29 C28 C27 120.7(3)
C28 C29 C30 120.0(4)
C31 C30 C29 119.8(4)
C32 C31 C30 119.7(4)
C31 C32 C33 120.9(4)
C28 C33 C32 120.3(4)
C35 C34 C27 113.5(3)
C36 C35 C34 126.2(6)

loop_
_geom_bond_atom_site_label_1
_geom_bond_atom_site_label_2
_geom_bond_distance
O1 B1 1.372(4)
O1 C27 1.436(4)
B1 N2 1.412(4)
B1 N1 1.421(4)
N1 C3 1.433(4)
N1 C1 1.473(4)
C1 C2 1.524(5)
C2 N2 1.464(4)
N2 C15 1.437(4)
C3 C8 1.404(5)
C3 C4 1.407(5)
C4 C5 1.377(6)
C4 C9 1.508(7)
C5 C6 1.375(7)
C6 C7 1.385(6)
C7 C8 1.394(5)
C8 C12 1.514(5)
C9 C11 1.515(8)
C9 C10 1.532(8)
C12 C13 1.527(5)
C12 C14 1.531(5)
C15 C16 1.399(5)
C15 C20 1.406(5)
C16 C17 1.394(4)
C16 C21 1.520(5)
C17 C18 1.379(5)
C18 C19 1.383(5)
C19 C20 1.386(5)
C20 C24 1.524(5)
C21 C22 1.534(5)
C21 C23 1.540(5)
C24 C26 1.508(6)
C24 C25 1.512(6)
C27 C28 1.510(5)
C27 C34 1.538(5)
C28 C33 1.370(5)
C28 C29 1.386(5)
C29 C30 1.398(5)
C30 C31 1.371(6)
C31 C32 1.366(6)
C32 C33 1.380(6)
C34 C35 1.492(6)
C35 C36 1.264(8)

loop_
_geom_torsion_atom_site_label_1
_geom_torsion_atom_site_label_2
_geom_torsion_atom_site_label_3
_geom_torsion_atom_site_label_4
_geom_torsion
C27 O1 B1 N2 -153.5(3)
C27 O1 B1 N1 26.6(5)
O1 B1 N1 C3 16.3(6)
N2 B1 N1 C3 -163.7(3)
O1 B1 N1 C1 -177.5(3)
N2 B1 N1 C1 2.6(4)
B1 N1 C1 C2 -9.6(4)
C3 N1 C1 C2 158.7(3)
N1 C1 C2 N2 12.6(4)
O1 B1 N2 C15 -9.0(5)
N1 B1 N2 C15 170.9(3)
O1 B1 N2 C2 -174.0(3)
N1 B1 N2 C2 5.9(4)
C1 C2 N2 B1 -11.5(4)
C1 C2 N2 C15 -177.8(3)
B1 N1 C3 C8 -110.5(4)
C1 N1 C3 C8 84.3(4)
B1 N1 C3 C4 70.2(5)
C1 N1 C3 C4 -95.1(4)
C8 C3 C4 C5 -4.1(6)
N1 C3 C4 C5 175.2(4)
C8 C3 C4 C9 176.1(5)
N1 C3 C4 C9 -4.6(6)
C3 C4 C5 C6 2.0(7)
C9 C4 C5 C6 -178.2(5)
C4 C5 C6 C7 0.8(7)
C5 C6 C7 C8 -1.6(6)
C6 C7 C8 C3 -0.4(5)
C6 C7 C8 C12 178.9(3)
C4 C3 C8 C7 3.3(5)
N1 C3 C8 C7 -176.0(3)
C4 C3 C8 C12 -176.0(3)
N1 C3 C8 C12 4.7(5)
C5 C4 C9 C11 45.4(7)
C3 C4 C9 C11 -134.8(5)
C5 C4 C9 C10 -78.5(6)
C3 C4 C9 C10 101.3(5)
C7 C8 C12 C13 70.0(4)
C3 C8 C12 C13 -110.8(4)
C7 C8 C12 C14 -53.8(5)
C3 C8 C12 C14 125.5(4)
B1 N2 C15 C16 111.6(4)
C2 N2 C15 C16 -84.8(4)
B1 N2 C15 C20 -68.7(4)
C2 N2 C15 C20 94.9(4)
C20 C15 C16 C17 0.9(5)
N2 C15 C16 C17 -179.4(3)
C20 C15 C16 C21 -178.8(3)
N2 C15 C16 C21 1.0(5)
C15 C16 C17 C18 0.9(5)
C21 C16 C17 C18 -179.4(3)
C16 C17 C18 C19 -2.2(5)
C17 C18 C19 C20 1.6(6)
C18 C19 C20 C15 0.3(5)
C18 C19 C20 C24 -177.1(4)
C16 C15 C20 C19 -1.5(5)
N2 C15 C20 C19 178.8(3)
C16 C15 C20 C24 175.8(3)
N2 C15 C20 C24 -4.0(5)
C17 C16 C21 C22 -73.4(4)
C15 C16 C21 C22 106.3(4)
C17 C16 C21 C23 50.5(4)
C15 C16 C21 C23 -129.8(3)
C19 C20 C24 C26 -48.2(5)
C15 C20 C24 C26 134.6(4)
C19 C20 C24 C25 75.9(5)
C15 C20 C24 C25 -101.4(4)
B1 O1 C27 C28 -122.6(3)
B1 O1 C27 C34 115.7(3)
O1 C27 C28 C33 137.1(4)
C34 C27 C28 C33 -103.5(4)
O1 C27 C28 C29 -46.6(4)
C34 C27 C28 C29 72.8(4)
C33 C28 C29 C30 0.9(5)
C27 C28 C29 C30 -175.4(3)
C28 C29 C30 C31 0.1(6)
C29 C30 C31 C32 -0.9(7)
C30 C31 C32 C33 0.8(8)
C29 C28 C33 C32 -1.0(6)
C27 C28 C33 C32 175.4(4)
C31 C32 C33 C28 0.1(8)
O1 C27 C34 C35 -59.2(5)
C28 C27 C34 C35 179.7(4)
C27 C34 C35 C36 -123.7(7)
